data_7153948
loop_
_publ_author_name
'Subba Reddy, B. V.'
'Ramana Reddy, M.'
'Sridhar, B.'
'Singarapu, Kiran Kumar'

_publ_section_title
;
 Acetal-initiated Prins bicyclization for the synthesis of
 hexahydrofuro-[3,4-c]furan lignans and octahydropyrano[3,4-c]pyran
 derivatives.
;
_journal_issue 26
_journal_name_full 'Organic &amp; biomolecular chemistry'
_journal_page_first 4754
_journal_page_last 4762
_journal_paper_doi 10.1039/c4ob00305e
_journal_volume 12
_journal_year 2014
_chemical_absolute_configuration ad
_chemical_formula_moiety 'C20 H21 Br O2'
_chemical_formula_sum 'C20 H21 Br O2'
_chemical_formula_weight 373.28
_chemical_name_systematic
; 
(1R,4aS,8S,8aS)-1-(2-bromophenyl)-8-phenyl-octahydropyrano[3,4-c]pyran
;
_space_group_IT_number 19
_symmetry_cell_setting orthorhombic
_symmetry_space_group_name_Hall 'P 2ac 2ab'
_symmetry_space_group_name_H-M 'P 21 21 21'
_atom_sites_solution_hydrogens geom
_atom_sites_solution_primary direct
_atom_sites_solution_secondary difmap
_audit_creation_method SHELXL-97
_cell_angle_alpha 90.00
_cell_angle_beta 90.00
_cell_angle_gamma 90.00
_cell_formula_units_Z 8
_cell_length_a 11.2110(12)
_cell_length_b 16.7616(18)
_cell_length_c 18.3398(19)
_cell_measurement_reflns_used 6522
_cell_measurement_temperature 294(2)
_cell_measurement_theta_max 23.44
_cell_measurement_theta_min 2.19
_cell_volume 3446.3(6)
_computing_cell_refinement 'SAINT (Bruker, 2001)'
_computing_data_collection 'SMART (Bruker, 2001)'
_computing_data_reduction SAINT
_computing_molecular_graphics 'SHELXTL/PC (Sheldrick, 1990)'
_computing_publication_material SHELXL97
_computing_structure_refinement 'SHELXL-97 (Sheldrick, 2008)'
_computing_structure_solution 'SHELXS-97 (Sheldrick, 2008)'
_diffrn_ambient_temperature 294(2)
_diffrn_measured_fraction_theta_full 0.997
_diffrn_measured_fraction_theta_max 0.997
_diffrn_measurement_device 'Bruker SMART APEX CCD area-detector'
_diffrn_measurement_device_type 'CCD Area Detector'
_diffrn_measurement_method '\w scan'
_diffrn_radiation_monochromator graphite
_diffrn_radiation_source 'fine-focus sealed tube'
_diffrn_radiation_type MoK\a
_diffrn_radiation_wavelength 0.71073
_diffrn_reflns_av_R_equivalents 0.0507
_diffrn_reflns_av_sigmaI/netI 0.0381
_diffrn_reflns_limit_h_max 13
_diffrn_reflns_limit_h_min -13
_diffrn_reflns_limit_k_max 19
_diffrn_reflns_limit_k_min -19
_diffrn_reflns_limit_l_max 21
_diffrn_reflns_limit_l_min -21
_diffrn_reflns_number 31390
_diffrn_reflns_theta_full 25.00
_diffrn_reflns_theta_max 25.00
_diffrn_reflns_theta_min 1.65
_diffrn_standards_number 0
_exptl_absorpt_coefficient_mu 2.393
_exptl_absorpt_correction_T_max 0.89
_exptl_absorpt_correction_T_min 0.72
_exptl_absorpt_correction_type multi-scan
_exptl_absorpt_process_details 'SABABS; Bruker,2001'
_exptl_crystal_colour colorless
_exptl_crystal_density_diffrn 1.439
_exptl_crystal_density_method 'not measured'
_exptl_crystal_description needle
_exptl_crystal_F_000 1536
_exptl_crystal_size_max 0.18
_exptl_crystal_size_mid 0.11
_exptl_crystal_size_min 0.09
_refine_diff_density_max 0.816
_refine_diff_density_min -0.239
_refine_diff_density_rms 0.050
_refine_ls_abs_structure_details 'Flack H D (1983), Acta Cryst. A39, 876-881'
_refine_ls_abs_structure_Flack 0.080(8)
_refine_ls_extinction_method none
_refine_ls_goodness_of_fit_ref 0.974
_refine_ls_hydrogen_treatment mixed
_refine_ls_matrix_type full
_refine_ls_number_parameters 415
_refine_ls_number_reflns 6049
_refine_ls_number_restraints 0
_refine_ls_restrained_S_all 0.974
_refine_ls_R_factor_all 0.0431
_refine_ls_R_factor_gt 0.0344
_refine_ls_shift/su_max 0.001
_refine_ls_shift/su_mean 0.000
_refine_ls_structure_factor_coef Fsqd
_refine_ls_weighting_details 'calc w=1/[\s^2^(Fo^2^)+(0.0577P)^2^+0.0000P] where P=(Fo^2^+2Fc^2^)/3'
_refine_ls_weighting_scheme calc
_refine_ls_wR_factor_gt 0.0881
_refine_ls_wR_factor_ref 0.0912
_reflns_number_gt 5025
_reflns_number_total 6049
_reflns_threshold_expression I>2\s(I)
_cod_data_source_file c4ob00305e2.cif
_cod_data_source_block ar61m
_cod_database_code 7153948

loop_
_symmetry_equiv_pos_as_xyz
'x, y, z'
'-x+1/2, -y, z+1/2'
'-x, y+1/2, -z+1/2'
'x+1/2, -y+1/2, -z'

loop_
_atom_site_label
_atom_site_type_symbol
_atom_site_fract_x
_atom_site_fract_y
_atom_site_fract_z
_atom_site_U_iso_or_equiv
_atom_site_adp_type
_atom_site_occupancy
_atom_site_symmetry_multiplicity
_atom_site_calc_flag
_atom_site_refinement_flags
Br1A Br 0.67612(4) 0.06633(3) 0.80749(3) 0.07733(15) Uani 1 1 d .
C1A C 0.5089(3) 0.00541(18) 0.67574(17) 0.0391(7) Uani 1 1 d .
H1A H 0.5867 -0.0107 0.6952 0.047 Uiso 1 1 calc R
C2A C 0.4766(4) -0.1310(2) 0.6472(2) 0.0606(10) Uani 1 1 d .
H2A H 0.4223 -0.1755 0.6540 0.073 Uiso 1 1 calc R
H2B H 0.5520 -0.1448 0.6699 0.073 Uiso 1 1 calc R
C3A C 0.4958(4) -0.1172(2) 0.5667(2) 0.0539(9) Uani 1 1 d .
H3A H 0.4197 -0.1079 0.5430 0.065 Uiso 1 1 calc R
H3B H 0.5319 -0.1640 0.5449 0.065 Uiso 1 1 calc R
C4A C 0.5770(3) -0.04497(18) 0.55552(17) 0.0423(7) Uani 1 1 d .
H4A H 0.6536 -0.0573 0.5786 0.051 Uiso 1 1 calc R
C5A C 0.6019(4) -0.0270(2) 0.47612(18) 0.0551(9) Uani 1 1 d .
H5A H 0.5279 -0.0153 0.4510 0.066 Uiso 1 1 calc R
H5B H 0.6383 -0.0731 0.4530 0.066 Uiso 1 1 calc R
C6A C 0.6855(4) 0.0442(2) 0.47106(18) 0.0566(9) Uani 1 1 d .
H6A H 0.7605 0.0317 0.4948 0.068 Uiso 1 1 calc R
H6B H 0.7019 0.0561 0.4203 0.068 Uiso 1 1 calc R
C7A C 0.6053(3) 0.10162(19) 0.58243(17) 0.0420(7) Uani 1 1 d .
H7A H 0.6804 0.0935 0.6087 0.050 Uiso 1 1 calc R
C8A C 0.5251(3) 0.02834(18) 0.59499(16) 0.0385(7) Uani 1 1 d .
H8A H 0.4463 0.0397 0.5743 0.046 Uiso 1 1 calc R
C9A C 0.5544(3) 0.1813(2) 0.60438(19) 0.0509(9) Uani 1 1 d .
C10A C 0.4476(4) 0.2088(2) 0.5752(2) 0.0687(11) Uani 1 1 d .
H10A H 0.4053 0.1768 0.5428 0.082 Uiso 1 1 calc R
C11A C 0.4037(6) 0.2831(3) 0.5935(3) 0.0951(18) Uani 1 1 d .
H11A H 0.3322 0.3006 0.5734 0.114 Uiso 1 1 calc R
C12A C 0.4637(8) 0.3307(3) 0.6405(4) 0.107(2) Uani 1 1 d .
H12A H 0.4328 0.3803 0.6532 0.129 Uiso 1 1 calc R
C13A C 0.5712(7) 0.3055(3) 0.6697(3) 0.100(2) Uani 1 1 d .
H13A H 0.6128 0.3388 0.7013 0.120 Uiso 1 1 calc R
C14A C 0.6176(5) 0.2312(2) 0.6524(2) 0.0694(12) Uani 1 1 d .
H14A H 0.6897 0.2145 0.6723 0.083 Uiso 1 1 calc R
C15A C 0.4569(3) 0.06835(19) 0.72592(16) 0.0389(7) Uani 1 1 d .
C16A C 0.3413(3) 0.0941(2) 0.71568(18) 0.0501(8) Uani 1 1 d .
H16A H 0.2977 0.0733 0.6770 0.060 Uiso 1 1 calc R
C17A C 0.2876(3) 0.1499(2) 0.7608(2) 0.0571(9) Uani 1 1 d .
H17A H 0.2094 0.1658 0.7523 0.069 Uiso 1 1 calc R
C18A C 0.3505(4) 0.1812(2) 0.8179(2) 0.0592(10) Uani 1 1 d .
H18A H 0.3155 0.2190 0.8482 0.071 Uiso 1 1 calc R
C19A C 0.4667(4) 0.1563(2) 0.83064(19) 0.0568(10) Uani 1 1 d .
H19A H 0.5102 0.1772 0.8694 0.068 Uiso 1 1 calc R
C20A C 0.5167(3) 0.10017(19) 0.78498(17) 0.0447(8) Uani 1 1 d .
O1A O 0.4286(2) -0.06153(13) 0.68155(13) 0.0528(6) Uani 1 1 d .
O2A O 0.6322(2) 0.11234(14) 0.50534(12) 0.0554(6) Uani 1 1 d .
Br1B Br 1.16729(4) 0.30596(2) 0.98899(2) 0.06255(12) Uani 1 1 d .
C1B C 0.9390(3) 0.4229(2) 0.95936(18) 0.0474(8) Uani 1 1 d .
H1B H 1.0089 0.4263 0.9914 0.057 Uiso 1 1 calc R
C2B C 0.8218(5) 0.4800(2) 1.0548(2) 0.0713(11) Uani 1 1 d .
H2C H 0.8895 0.4801 1.0878 0.086 Uiso 1 1 calc R
H2D H 0.7501 0.4722 1.0835 0.086 Uiso 1 1 calc R
C3B C 0.8151(3) 0.5595(2) 1.0156(2) 0.0593(9) Uani 1 1 d .
H3C H 0.7428 0.5618 0.9866 0.071 Uiso 1 1 calc R
H3D H 0.8123 0.6025 1.0510 0.071 Uiso 1 1 calc R
C4B C 0.9218(3) 0.5700(2) 0.96697(18) 0.0518(9) Uani 1 1 d .
H4B H 0.9923 0.5683 0.9985 0.062 Uiso 1 1 calc R
C5B C 0.9256(4) 0.6496(2) 0.9267(2) 0.0644(10) Uani 1 1 d .
H5C H 0.8541 0.6556 0.8975 0.077 Uiso 1 1 calc R
H5D H 0.9281 0.6929 0.9617 0.077 Uiso 1 1 calc R
C6B C 1.0333(5) 0.6535(3) 0.8784(3) 0.0831(14) Uani 1 1 d .
H6C H 1.0340 0.7040 0.8526 0.100 Uiso 1 1 calc R
H6D H 1.1049 0.6507 0.9080 0.100 Uiso 1 1 calc R
C7B C 1.0365(3) 0.5109(2) 0.8595(2) 0.0537(9) Uani 1 1 d .
H7B H 1.1119 0.5050 0.8861 0.064 Uiso 1 1 calc R
C8B C 0.9327(3) 0.49926(19) 0.91325(19) 0.0462(8) Uani 1 1 d .
H8B H 0.8588 0.4971 0.8847 0.055 Uiso 1 1 calc R
C9B C 1.0385(3) 0.4563(2) 0.7947(2) 0.0543(9) Uani 1 1 d .
C10B C 0.9504(5) 0.4588(3) 0.7418(2) 0.0763(12) Uani 1 1 d .
H10B H 0.8859 0.4932 0.7477 0.092 Uiso 1 1 calc R
C11B C 0.9567(6) 0.4115(4) 0.6810(2) 0.0912(16) Uani 1 1 d .
H11B H 0.8974 0.4148 0.6457 0.109 Uiso 1 1 calc R
C12B C 1.0502(7) 0.3593(3) 0.6720(3) 0.103(2) Uani 1 1 d .
H12B H 1.0535 0.3266 0.6310 0.124 Uiso 1 1 calc R
C13B C 1.1372(6) 0.3556(3) 0.7229(3) 0.0863(17) Uani 1 1 d .
H13B H 1.2007 0.3206 0.7167 0.104 Uiso 1 1 calc R
C14B C 1.1322(4) 0.4033(2) 0.7839(2) 0.0636(11) Uani 1 1 d .
H14B H 1.1927 0.4001 0.8185 0.076 Uiso 1 1 calc R
C15B C 0.9446(3) 0.3443(2) 0.91791(17) 0.0460(8) Uani 1 1 d .
C16B C 0.8520(4) 0.3259(2) 0.8693(2) 0.0573(9) Uani 1 1 d .
H16B H 0.7897 0.3620 0.8631 0.069 Uiso 1 1 calc R
C17B C 0.8517(4) 0.2559(2) 0.8307(2) 0.0690(12) Uani 1 1 d .
H17B H 0.7892 0.2449 0.7989 0.083 Uiso 1 1 calc R
C18B C 0.9431(4) 0.2014(2) 0.8384(2) 0.0660(11) Uani 1 1 d .
H18B H 0.9426 0.1543 0.8116 0.079 Uiso 1 1 calc R
C19B C 1.0353(4) 0.2171(2) 0.8861(2) 0.0553(9) Uani 1 1 d .
H19B H 1.0969 0.1806 0.8921 0.066 Uiso 1 1 calc R
C20B C 1.0348(3) 0.28853(19) 0.92512(17) 0.0452(8) Uani 1 1 d .
O1B O 0.8341(3) 0.41590(14) 1.00394(13) 0.0631(6) Uani 1 1 d .
O2B O 1.0333(3) 0.58915(15) 0.82670(16) 0.0769(9) Uani 1 1 d .

loop_
_atom_site_aniso_label
_atom_site_aniso_U_11
_atom_site_aniso_U_22
_atom_site_aniso_U_33
_atom_site_aniso_U_23
_atom_site_aniso_U_13
_atom_site_aniso_U_12
Br1A 0.0673(3) 0.0767(3) 0.0880(3) -0.0094(2) -0.0333(2) 0.0006(2)
C1A 0.0353(16) 0.0389(16) 0.0431(17) -0.0007(13) -0.0031(14) 0.0015(13)
C2A 0.071(3) 0.0332(18) 0.077(3) -0.0006(17) 0.005(2) -0.0003(17)
C3A 0.060(2) 0.0425(19) 0.060(2) -0.0125(16) -0.0026(18) -0.0001(17)
C4A 0.0451(18) 0.0378(17) 0.0440(18) -0.0046(14) -0.0034(14) 0.0081(14)
C5A 0.065(2) 0.059(2) 0.0410(19) -0.0101(16) -0.0037(17) 0.0100(19)
C6A 0.067(2) 0.062(2) 0.0415(18) -0.0031(15) 0.0125(17) 0.007(2)
C7A 0.0450(18) 0.0390(17) 0.0420(17) -0.0005(14) 0.0038(14) -0.0010(14)
C8A 0.0373(17) 0.0390(16) 0.0392(16) -0.0023(13) -0.0047(13) 0.0019(13)
C9A 0.068(2) 0.0360(17) 0.0487(19) 0.0067(15) 0.0182(17) -0.0057(17)
C10A 0.071(3) 0.051(2) 0.085(3) 0.009(2) 0.020(2) 0.005(2)
C11A 0.111(4) 0.052(3) 0.123(4) 0.028(3) 0.054(4) 0.023(3)
C12A 0.173(7) 0.041(3) 0.108(4) 0.010(3) 0.082(5) 0.015(4)
C13A 0.184(6) 0.053(3) 0.063(3) -0.008(2) 0.046(4) -0.022(4)
C14A 0.107(3) 0.045(2) 0.055(2) -0.0001(18) 0.020(2) -0.013(2)
C15A 0.0436(18) 0.0375(16) 0.0356(15) 0.0033(13) 0.0033(13) -0.0016(14)
C16A 0.049(2) 0.0524(19) 0.0489(18) -0.0048(15) -0.0033(17) 0.0008(17)
C17A 0.052(2) 0.053(2) 0.066(2) 0.0003(19) 0.0095(17) 0.0063(18)
C18A 0.077(3) 0.046(2) 0.055(2) -0.0075(16) 0.019(2) 0.0023(19)
C19A 0.086(3) 0.0433(19) 0.0413(18) -0.0048(16) -0.0013(19) -0.011(2)
C20A 0.0522(19) 0.0400(17) 0.0419(17) 0.0078(14) -0.0015(15) -0.0062(15)
O1A 0.0642(15) 0.0342(12) 0.0601(14) -0.0014(11) 0.0137(11) -0.0016(11)
O2A 0.0669(16) 0.0505(13) 0.0487(13) 0.0027(11) 0.0167(12) 0.0024(11)
Br1B 0.0517(2) 0.0639(2) 0.0721(2) 0.00047(18) -0.00523(19) 0.00713(19)
C1B 0.0480(19) 0.0450(19) 0.0491(19) -0.0007(15) -0.0076(15) 0.0034(16)
C2B 0.089(3) 0.066(2) 0.059(2) -0.0082(19) 0.015(2) 0.010(2)
C3B 0.063(2) 0.058(2) 0.057(2) -0.0179(18) -0.0098(19) 0.0096(19)
C4B 0.057(2) 0.0453(19) 0.053(2) -0.0090(16) -0.0156(16) 0.0088(17)
C5B 0.074(3) 0.045(2) 0.074(3) -0.0131(18) -0.008(2) 0.0061(19)
C6B 0.105(4) 0.044(2) 0.101(4) -0.001(2) 0.008(3) -0.006(2)
C7B 0.056(2) 0.0422(19) 0.063(2) -0.0001(16) 0.0009(18) -0.0028(16)
C8B 0.0489(19) 0.0398(18) 0.0498(19) -0.0042(15) -0.0075(16) 0.0015(15)
C9B 0.064(2) 0.047(2) 0.051(2) 0.0073(16) 0.0083(18) -0.0017(17)
C10B 0.085(3) 0.076(3) 0.068(3) 0.002(2) -0.007(2) 0.010(2)
C11B 0.129(5) 0.094(4) 0.051(3) 0.000(3) -0.008(3) -0.017(3)
C12B 0.193(7) 0.061(3) 0.056(3) -0.006(2) 0.034(4) -0.038(4)
C13B 0.122(5) 0.051(2) 0.086(3) 0.005(2) 0.053(3) 0.004(3)
C14B 0.072(3) 0.050(2) 0.069(2) 0.0112(19) 0.022(2) 0.0008(19)
C15B 0.051(2) 0.0421(17) 0.0453(19) 0.0015(15) -0.0016(15) -0.0035(16)
C16B 0.062(2) 0.049(2) 0.061(2) -0.0028(16) -0.0093(18) -0.0068(18)
C17B 0.080(3) 0.060(2) 0.067(2) -0.0087(19) -0.014(2) -0.015(2)
C18B 0.098(3) 0.044(2) 0.056(2) -0.0099(18) 0.014(2) -0.018(2)
C19B 0.067(2) 0.0411(19) 0.057(2) 0.0022(16) 0.0206(19) 0.0021(17)
C20B 0.0529(19) 0.0409(18) 0.0418(17) 0.0051(14) 0.0087(15) -0.0088(15)
O1B 0.0748(16) 0.0580(14) 0.0564(14) -0.0053(11) 0.0122(15) -0.0018(13)
O2B 0.111(2) 0.0415(14) 0.0781(18) 0.0029(13) 0.0260(18) -0.0009(15)

loop_
_atom_type_symbol
_atom_type_description
_atom_type_scat_dispersion_real
_atom_type_scat_dispersion_imag
_atom_type_scat_source
C C 0.0033 0.0016 'International Tables Vol C Tables 4.2.6.8 and 6.1.1.4'
H H 0.0000 0.0000 'International Tables Vol C Tables 4.2.6.8 and 6.1.1.4'
O O 0.0106 0.0060 'International Tables Vol C Tables 4.2.6.8 and 6.1.1.4'
Br Br -0.2901 2.4595 'International Tables Vol C Tables 4.2.6.8 and 6.1.1.4'

loop_
_geom_angle_atom_site_label_1
_geom_angle_atom_site_label_2
_geom_angle_atom_site_label_3
_geom_angle
O1A C1A C15A 104.9(2)
O1A C1A C8A 109.8(2)
C15A C1A C8A 117.1(2)
O1A C1A H1A 108.3
C15A C1A H1A 108.3
C8A C1A H1A 108.3
O1A C2A C3A 111.0(3)
O1A C2A H2A 109.4
C3A C2A H2A 109.4
O1A C2A H2B 109.4
C3A C2A H2B 109.4
H2A C2A H2B 108.0
C2A C3A C4A 109.8(3)
C2A C3A H3A 109.7
C4A C3A H3A 109.7
C2A C3A H3B 109.7
C4A C3A H3B 109.7
H3A C3A H3B 108.2
C5A C4A C3A 113.4(3)
C5A C4A C8A 111.3(3)
C3A C4A C8A 110.1(3)
C5A C4A H4A 107.2
C3A C4A H4A 107.2
C8A C4A H4A 107.2
C4A C5A C6A 109.2(3)
C4A C5A H5A 109.8
C6A C5A H5A 109.8
C4A C5A H5B 109.8
C6A C5A H5B 109.8
H5A C5A H5B 108.3
O2A C6A C5A 110.0(3)
O2A C6A H6A 109.7
C5A C6A H6A 109.7
O2A C6A H6B 109.7
C5A C6A H6B 109.7
H6A C6A H6B 108.2
O2A C7A C9A 103.2(3)
O2A C7A C8A 111.4(3)
C9A C7A C8A 116.5(3)
O2A C7A H7A 108.5
C9A C7A H7A 108.5
C8A C7A H7A 108.5
C7A C8A C4A 110.2(3)
C7A C8A C1A 114.3(3)
C4A C8A C1A 107.3(2)
C7A C8A H8A 108.3
C4A C8A H8A 108.3
C1A C8A H8A 108.3
C10A C9A C14A 118.6(4)
C10A C9A C7A 121.1(4)
C14A C9A C7A 120.2(4)
C11A C10A C9A 120.8(5)
C11A C10A H10A 119.6
C9A C10A H10A 119.6
C12A C11A C10A 120.6(6)
C12A C11A H11A 119.7
C10A C11A H11A 119.7
C11A C12A C13A 119.9(5)
C11A C12A H12A 120.0
C13A C12A H12A 120.0
C12A C13A C14A 120.8(6)
C12A C13A H13A 119.6
C14A C13A H13A 119.6
C13A C14A C9A 119.2(5)
C13A C14A H14A 120.4
C9A C14A H14A 120.4
C16A C15A C20A 116.2(3)
C16A C15A C1A 119.8(3)
C20A C15A C1A 123.9(3)
C15A C16A C17A 122.6(3)
C15A C16A H16A 118.7
C17A C16A H16A 118.7
C18A C17A C16A 119.5(4)
C18A C17A H17A 120.3
C16A C17A H17A 120.3
C17A C18A C19A 119.8(3)
C17A C18A H18A 120.1
C19A C18A H18A 120.1
C20A C19A C18A 119.0(3)
C20A C19A H19A 120.5
C18A C19A H19A 120.5
C19A C20A C15A 122.9(3)
C19A C20A Br1A 116.7(3)
C15A C20A Br1A 120.4(3)
C2A O1A C1A 111.5(3)
C6A O2A C7A 114.4(2)
O1B C1B C15B 104.3(3)
O1B C1B C8B 110.1(3)
C15B C1B C8B 116.6(3)
O1B C1B H1B 108.5
C15B C1B H1B 108.5
C8B C1B H1B 108.5
O1B C2B C3B 110.8(3)
O1B C2B H2C 109.5
C3B C2B H2C 109.5
O1B C2B H2D 109.5
C3B C2B H2D 109.5
H2C C2B H2D 108.1
C4B C3B C2B 110.2(3)
C4B C3B H3C 109.6
C2B C3B H3C 109.6
C4B C3B H3D 109.6
C2B C3B H3D 109.6
H3C C3B H3D 108.1
C3B C4B C5B 114.3(3)
C3B C4B C8B 110.5(3)
C5B C4B C8B 111.1(3)
C3B C4B H4B 106.8
C5B C4B H4B 106.8
C8B C4B H4B 106.8
C6B C5B C4B 110.3(3)
C6B C5B H5C 109.6
C4B C5B H5C 109.6
C6B C5B H5D 109.6
C4B C5B H5D 109.6
H5C C5B H5D 108.1
O2B C6B C5B 110.9(4)
O2B C6B H6C 109.5
C5B C6B H6C 109.5
O2B C6B H6D 109.5
C5B C6B H6D 109.5
H6C C6B H6D 108.0
O2B C7B C9B 103.0(3)
O2B C7B C8B 111.3(3)
C9B C7B C8B 116.2(3)
O2B C7B H7B 108.7
C9B C7B H7B 108.7
C8B C7B H7B 108.7
C1B C8B C7B 115.1(3)
C1B C8B C4B 107.0(3)
C7B C8B C4B 111.7(3)
C1B C8B H8B 107.6
C7B C8B H8B 107.6
C4B C8B H8B 107.6
C10B C9B C14B 117.3(4)
C10B C9B C7B 121.8(4)
C14B C9B C7B 120.9(4)
C11B C10B C9B 121.1(5)
C11B C10B H10B 119.5
C9B C10B H10B 119.5
C10B C11B C12B 120.4(5)
C10B C11B H11B 119.8
C12B C11B H11B 119.8
C13B C12B C11B 119.7(5)
C13B C12B H12B 120.2
C11B C12B H12B 120.2
C12B C13B C14B 120.4(5)
C12B C13B H13B 119.8
C14B C13B H13B 119.8
C13B C14B C9B 121.2(5)
C13B C14B H14B 119.4
C9B C14B H14B 119.4
C20B C15B C16B 117.0(3)
C20B C15B C1B 124.5(3)
C16B C15B C1B 118.5(3)
C17B C16B C15B 121.2(4)
C17B C16B H16B 119.4
C15B C16B H16B 119.4
C16B C17B C18B 120.8(4)
C16B C17B H17B 119.6
C18B C17B H17B 119.6
C19B C18B C17B 119.7(3)
C19B C18B H18B 120.2
C17B C18B H18B 120.2
C18B C19B C20B 119.1(4)
C18B C19B H19B 120.4
C20B C19B H19B 120.4
C15B C20B C19B 122.2(3)
C15B C20B Br1B 121.5(2)
C19B C20B Br1B 116.3(3)
C2B O1B C1B 112.9(3)
C6B O2B C7B 114.0(3)

loop_
_geom_bond_atom_site_label_1
_geom_bond_atom_site_label_2
_geom_bond_distance
Br1A C20A 1.920(4)
C1A O1A 1.442(4)
C1A C15A 1.517(4)
C1A C8A 1.541(4)
C1A H1A 0.9800
C2A O1A 1.430(4)
C2A C3A 1.510(6)
C2A H2A 0.9700
C2A H2B 0.9700
C3A C4A 1.528(5)
C3A H3A 0.9700
C3A H3B 0.9700
C4A C5A 1.513(5)
C4A C8A 1.540(4)
C4A H4A 0.9800
C5A C6A 1.520(6)
C5A H5A 0.9700
C5A H5B 0.9700
C6A O2A 1.434(4)
C6A H6A 0.9700
C6A H6B 0.9700
C7A O2A 1.457(4)
C7A C9A 1.508(5)
C7A C8A 1.540(5)
C7A H7A 0.9800
C8A H8A 0.9800
C9A C10A 1.390(6)
C9A C14A 1.406(6)
C10A C11A 1.380(6)
C10A H10A 0.9300
C11A C12A 1.354(9)
C11A H11A 0.9300
C12A C13A 1.384(9)
C12A H12A 0.9300
C13A C14A 1.387(7)
C13A H13A 0.9300
C14A H14A 0.9300
C15A C16A 1.379(5)
C15A C20A 1.381(4)
C16A C17A 1.386(5)
C16A H16A 0.9300
C17A C18A 1.368(6)
C17A H17A 0.9300
C18A C19A 1.387(6)
C18A H18A 0.9300
C19A C20A 1.379(5)
C19A H19A 0.9300
Br1B C20B 1.914(4)
C1B O1B 1.437(4)
C1B C15B 1.523(5)
C1B C8B 1.536(5)
C1B H1B 0.9800
C2B O1B 1.430(4)
C2B C3B 1.517(5)
C2B H2C 0.9700
C2B H2D 0.9700
C3B C4B 1.503(5)
C3B H3C 0.9700
C3B H3D 0.9700
C4B C5B 1.524(5)
C4B C8B 1.547(5)
C4B H4B 0.9800
C5B C6B 1.499(7)
C5B H5C 0.9700
C5B H5D 0.9700
C6B O2B 1.437(5)
C6B H6C 0.9700
C6B H6D 0.9700
C7B O2B 1.443(4)
C7B C9B 1.499(5)
C7B C8B 1.538(5)
C7B H7B 0.9800
C8B H8B 0.9800
C9B C10B 1.385(6)
C9B C14B 1.391(5)
C10B C11B 1.370(7)
C10B H10B 0.9300
C11B C12B 1.376(9)
C11B H11B 0.9300
C12B C13B 1.352(8)
C12B H12B 0.9300
C13B C14B 1.376(7)
C13B H13B 0.9300
C14B H14B 0.9300
C15B C20B 1.384(5)
C15B C16B 1.403(5)
C16B C17B 1.371(5)
C16B H16B 0.9300
C17B C18B 1.380(6)
C17B H17B 0.9300
C18B C19B 1.378(6)
C18B H18B 0.9300
C19B C20B 1.395(5)
C19B H19B 0.9300

loop_
_geom_torsion_atom_site_label_1
_geom_torsion_atom_site_label_2
_geom_torsion_atom_site_label_3
_geom_torsion_atom_site_label_4
_geom_torsion
O1A C2A C3A C4A 56.6(4)
C2A C3A C4A C5A 179.5(3)
C2A C3A C4A C8A -55.0(4)
C3A C4A C5A C6A -178.6(3)
C8A C4A C5A C6A 56.6(4)
C4A C5A C6A O2A -59.3(4)
O2A C7A C8A C4A 50.0(3)
C9A C7A C8A C4A 167.9(3)
O2A C7A C8A C1A 170.9(3)
C9A C7A C8A C1A -71.2(4)
C5A C4A C8A C7A -52.2(4)
C3A C4A C8A C7A -178.8(3)
C5A C4A C8A C1A -177.2(3)
C3A C4A C8A C1A 56.2(3)
O1A C1A C8A C7A 177.6(2)
C15A C1A C8A C7A 58.3(4)
O1A C1A C8A C4A -59.9(3)
C15A C1A C8A C4A -179.2(3)
O2A C7A C9A C10A 64.8(4)
C8A C7A C9A C10A -57.6(4)
O2A C7A C9A C14A -112.0(3)
C8A C7A C9A C14A 125.6(3)
C14A C9A C10A C11A -0.8(6)
C7A C9A C10A C11A -177.7(4)
C9A C10A C11A C12A -0.1(7)
C10A C11A C12A C13A 1.1(7)
C11A C12A C13A C14A -1.2(7)
C12A C13A C14A C9A 0.3(6)
C10A C9A C14A C13A 0.7(5)
C7A C9A C14A C13A 177.6(3)
O1A C1A C15A C16A -56.8(4)
C8A C1A C15A C16A 65.1(4)
O1A C1A C15A C20A 120.1(3)
C8A C1A C15A C20A -118.0(3)
C20A C15A C16A C17A 1.1(5)
C1A C15A C16A C17A 178.2(3)
C15A C16A C17A C18A 0.1(5)
C16A C17A C18A C19A -0.7(5)
C17A C18A C19A C20A 0.0(5)
C18A C19A C20A C15A 1.3(5)
C18A C19A C20A Br1A -178.2(3)
C16A C15A C20A C19A -1.8(5)
C1A C15A C20A C19A -178.8(3)
C16A C15A C20A Br1A 177.7(2)
C1A C15A C20A Br1A 0.7(4)
C3A C2A O1A C1A -61.7(4)
C15A C1A O1A C2A -169.8(3)
C8A C1A O1A C2A 63.7(3)
C5A C6A O2A C7A 60.2(4)
C9A C7A O2A C6A 178.6(3)
C8A C7A O2A C6A -55.8(4)
O1B C2B C3B C4B -55.4(5)
C2B C3B C4B C5B -178.1(3)
C2B C3B C4B C8B 55.6(4)
C3B C4B C5B C6B -178.6(3)
C8B C4B C5B C6B -52.6(4)
C4B C5B C6B O2B 58.2(5)
O1B C1B C8B C7B -176.4(3)
C15B C1B C8B C7B -57.9(4)
O1B C1B C8B C4B 58.9(3)
C15B C1B C8B C4B 177.4(3)
O2B C7B C8B C1B -171.2(3)
C9B C7B C8B C1B 71.4(4)
O2B C7B C8B C4B -49.0(4)
C9B C7B C8B C4B -166.4(3)
C3B C4B C8B C1B -56.9(4)
C5B C4B C8B C1B 175.1(3)
C3B C4B C8B C7B 176.4(3)
C5B C4B C8B C7B 48.3(4)
O2B C7B C9B C10B -56.7(5)
C8B C7B C9B C10B 65.3(5)
O2B C7B C9B C14B 120.5(4)
C8B C7B C9B C14B -117.5(4)
C14B C9B C10B C11B -0.8(7)
C7B C9B C10B C11B 176.5(4)
C9B C10B C11B C12B 1.2(8)
C10B C11B C12B C13B -1.0(8)
C11B C12B C13B C14B 0.5(7)
C12B C13B C14B C9B -0.1(6)
C10B C9B C14B C13B 0.2(6)
C7B C9B C14B C13B -177.1(3)
O1B C1B C15B C20B -115.9(3)
C8B C1B C15B C20B 122.5(4)
O1B C1B C15B C16B 63.6(4)
C8B C1B C15B C16B -58.0(4)
C20B C15B C16B C17B -0.1(5)
C1B C15B C16B C17B -179.7(4)
C15B C16B C17B C18B -0.3(6)
C16B C17B C18B C19B 0.7(6)
C17B C18B C19B C20B -0.7(5)
C16B C15B C20B C19B 0.2(5)
C1B C15B C20B C19B 179.7(3)
C16B C15B C20B Br1B 179.5(3)
C1B C15B C20B Br1B -0.9(4)
C18B C19B C20B C15B 0.2(5)
C18B C19B C20B Br1B -179.2(3)
C3B C2B O1B C1B 59.4(5)
C15B C1B O1B C2B 172.1(3)
C8B C1B O1B C2B -62.1(4)
C5B C6B O2B C7B -61.1(5)
C9B C7B O2B C6B -178.8(4)
C8B C7B O2B C6B 56.0(5)
